data_2017823
loop_
_publ_author_name
'Kruszynski, Rafal'
'Trzesowska-Kruszynska, Agata'

_publ_section_title
;
 Halogen, hydrogen and electrostatic interactions in
 2-amino-5-chloro-1,3-benzoxazol-3-ium nitrate and
 2-amino-5-chloro-1,3-benzoxazol-3-ium perchlorate
;
_journal_coeditor_code GD3352
_journal_issue 9
_journal_name_full 'Acta Crystallographica Section C'
_journal_page_first o449
_journal_page_last o454
_journal_paper_doi 10.1107/S0108270110029008
_journal_volume 66
_journal_year 2010
_chemical_formula_iupac 'C7 H6 Cl N2 O + , N O3 -'
_chemical_formula_moiety 'C7 H6 Cl N2 O + , N O3 -'
_chemical_formula_sum 'C7 H6 Cl N3 O4'
_chemical_formula_weight 231.60
_chemical_name_systematic
;
2-amino-5-chloro-1,3-benzoxazol-3-ium nitrate
;
_space_group_IT_number 14
_symmetry_cell_setting monoclinic
_symmetry_space_group_name_Hall '-P 2ybc'
_symmetry_space_group_name_H-M 'P 1 21/c 1'
_atom_sites_solution_hydrogens geom
_atom_sites_solution_primary direct
_atom_sites_solution_secondary difmap
_audit_creation_method SHELXL97
_cell_angle_alpha 90.00
_cell_angle_beta 113.138(9)
_cell_angle_gamma 90.00
_cell_formula_units_Z 4
_cell_length_a 6.8900(9)
_cell_length_b 20.3139(18)
_cell_length_c 7.2562(10)
_cell_measurement_reflns_used 5086
_cell_measurement_temperature 291.0(3)
_cell_measurement_theta_max 25
_cell_measurement_theta_min 2
_cell_volume 933.9(2)
_computing_cell_refinement 'CrysAlis RED (UNIL IC & Kuma 2000)'
_computing_data_collection 'CrysAlis CCD (UNIL IC & Kuma 2000)'
_computing_data_reduction 'CrysAlis RED (UNIL IC & Kuma 2000)'
_computing_molecular_graphics
;
XP in SHELXTL/PC (Sheldrick, 2008) and ORTEP-3 for Windows (Version
1.062;
Farrugia 1997)
;
_computing_publication_material
;
SHELXL97 (Sheldrick, 2008) and PLATON (Spek, 2009)
;
_computing_structure_refinement 'SHELXL97 (Sheldrick, 2008)'
_computing_structure_solution 'SHELXS97 (Sheldrick, 2008)'
_diffrn_ambient_temperature 291.0(3)
_diffrn_detector_area_resol_mean 1048576
_diffrn_measured_fraction_theta_full 0.996
_diffrn_measured_fraction_theta_max 0.996
_diffrn_measurement_device_type 'Kuma KM4 CCD area-detector'
_diffrn_measurement_method \w
_diffrn_radiation_monochromator graphite
_diffrn_radiation_source 'fine-focus sealed tube'
_diffrn_radiation_type MoK\a
_diffrn_radiation_wavelength 0.71073
_diffrn_reflns_av_R_equivalents 0.0170
_diffrn_reflns_av_sigmaI/netI 0.0088
_diffrn_reflns_limit_h_max 8
_diffrn_reflns_limit_h_min -8
_diffrn_reflns_limit_k_max 24
_diffrn_reflns_limit_k_min -24
_diffrn_reflns_limit_l_max 8
_diffrn_reflns_limit_l_min -8
_diffrn_reflns_number 12495
_diffrn_reflns_theta_full 25.00
_diffrn_reflns_theta_max 25.01
_diffrn_reflns_theta_min 2.01
_diffrn_standards_decay_% 0.0
_diffrn_standards_interval_time 33.33
_diffrn_standards_number 16
_exptl_absorpt_coefficient_mu 0.407
_exptl_absorpt_correction_T_max 0.968
_exptl_absorpt_correction_T_min 0.955
_exptl_absorpt_correction_type numerical
_exptl_absorpt_process_details '(X-RED; Stoe & Cie, 1999)'
_exptl_crystal_colour orange
_exptl_crystal_density_diffrn 1.647
_exptl_crystal_density_meas 1.65
_exptl_crystal_density_method 'Berman density torsion balance'
_exptl_crystal_description prism
_exptl_crystal_F_000 472
_exptl_crystal_size_max 0.109
_exptl_crystal_size_mid 0.089
_exptl_crystal_size_min 0.083
_refine_diff_density_max 0.263
_refine_diff_density_min -0.175
_refine_ls_extinction_method none
_refine_ls_goodness_of_fit_ref 1.165
_refine_ls_hydrogen_treatment constr
_refine_ls_matrix_type full
_refine_ls_number_parameters 136
_refine_ls_number_reflns 1642
_refine_ls_number_restraints 0
_refine_ls_restrained_S_all 1.165
_refine_ls_R_factor_all 0.0357
_refine_ls_R_factor_gt 0.0347
_refine_ls_shift/su_max 0.000
_refine_ls_shift/su_mean 0.000
_refine_ls_structure_factor_coef Fsqd
_refine_ls_weighting_details 'w = 1/[\s^2^(Fo^2^)+(0.0385P)^2^+0.4685P] where P=(Fo^2^+2Fc^2^)/3'
_refine_ls_weighting_scheme calc
_refine_ls_wR_factor_gt 0.0908
_refine_ls_wR_factor_ref 0.0913
_reflns_number_gt 1593
_reflns_number_total 1642
_reflns_threshold_expression I>2\s(I)
_cod_data_source_file gd3352.cif
_cod_data_source_block I
_cod_original_sg_symbol_H-M 'P 21/c'
_cod_database_code 2017823
_cod_database_fobs_code 2017823

loop_
_symmetry_equiv_pos_as_xyz
'x, y, z'
'-x, y+1/2, -z+1/2'
'-x, -y, -z'
'x, -y-1/2, z-1/2'

loop_
_atom_site_type_symbol
_atom_site_label
_atom_site_fract_x
_atom_site_fract_y
_atom_site_fract_z
_atom_site_U_iso_or_equiv
_atom_site_adp_type
_atom_site_calc_flag
_atom_site_refinement_flags
_atom_site_occupancy
_atom_site_disorder_assembly
_atom_site_disorder_group
N N1 0.5489(2) 0.35377(8) 0.3667(2) 0.0397(4) Uani d . 1 . .
H H1N 0.4672 0.3289 0.3783 0.048 Uiso d R 1 . .
C C1 0.7439(3) 0.33694(10) 0.3931(3) 0.0410(4) Uani d . 1 . .
O O1 0.8517(2) 0.38837(7) 0.3665(2) 0.0433(3) Uani d . 1 . .
C C2 0.5203(3) 0.41997(9) 0.3133(3) 0.0344(4) Uani d . 1 . .
C C3 0.7116(3) 0.44161(9) 0.3164(3) 0.0369(4) Uani d . 1 . .
C C4 0.7477(3) 0.50472(10) 0.2749(3) 0.0425(5) Uani d . 1 . .
H H4 0.8785 0.5181 0.2795 0.051 Uiso calc R 1 . .
C C5 0.5789(3) 0.54785(10) 0.2255(3) 0.0415(4) Uani d . 1 . .
H H5 0.5950 0.5916 0.1967 0.050 Uiso calc R 1 . .
C C6 0.3861(3) 0.52572(9) 0.2191(3) 0.0373(4) Uani d . 1 . .
C C7 0.3498(3) 0.46166(9) 0.2622(3) 0.0364(4) Uani d . 1 . .
H H7 0.2191 0.4478 0.2570 0.044 Uiso calc R 1 . .
Cl Cl1 0.17750(8) 0.58152(3) 0.14981(8) 0.04905(19) Uani d . 1 . .
N N2 0.8331(3) 0.27981(9) 0.4382(3) 0.0555(5) Uani d . 1 . .
H H2N 0.7620 0.2493 0.4443 0.067 Uiso d R 1 . .
H H2O 0.9562 0.2782 0.4454 0.067 Uiso d R 1 . .
N N3 0.3018(3) 0.21879(8) 0.4348(3) 0.0467(4) Uani d . 1 . .
O O2 0.4810(3) 0.20468(8) 0.4461(3) 0.0673(5) Uani d . 1 . .
O O3 0.1794(3) 0.17656(8) 0.4409(4) 0.0795(6) Uani d . 1 . .
O O4 0.2473(3) 0.27795(7) 0.4203(3) 0.0700(5) Uani d . 1 . .

loop_
_atom_site_aniso_label
_atom_site_aniso_U_11
_atom_site_aniso_U_22
_atom_site_aniso_U_33
_atom_site_aniso_U_12
_atom_site_aniso_U_13
_atom_site_aniso_U_23
N1 0.0316(8) 0.0357(8) 0.0549(10) -0.0032(6) 0.0205(7) 0.0011(7)
C1 0.0337(9) 0.0425(10) 0.0483(11) -0.0003(8) 0.0178(8) 0.0003(8)
O1 0.0301(7) 0.0456(8) 0.0579(8) 0.0013(6) 0.0212(6) 0.0036(6)
C2 0.0311(9) 0.0370(9) 0.0365(9) -0.0044(7) 0.0148(7) -0.0023(7)
C3 0.0302(9) 0.0422(10) 0.0411(10) 0.0006(8) 0.0170(8) -0.0007(8)
C4 0.0344(10) 0.0478(11) 0.0510(11) -0.0070(8) 0.0229(9) 0.0017(9)
C5 0.0431(10) 0.0385(10) 0.0463(11) -0.0052(8) 0.0211(9) 0.0019(8)
C6 0.0349(9) 0.0408(10) 0.0372(9) 0.0031(8) 0.0154(8) -0.0006(8)
C7 0.0278(9) 0.0419(10) 0.0418(10) -0.0035(7) 0.0163(8) -0.0037(8)
Cl1 0.0420(3) 0.0444(3) 0.0621(3) 0.0083(2) 0.0219(2) 0.0052(2)
N2 0.0395(9) 0.0466(10) 0.0823(14) 0.0063(8) 0.0261(9) 0.0083(9)
N3 0.0382(9) 0.0389(9) 0.0628(11) -0.0023(7) 0.0198(8) 0.0033(8)
O2 0.0466(9) 0.0504(9) 0.1142(15) 0.0034(7) 0.0418(10) 0.0022(9)
O3 0.0476(9) 0.0488(9) 0.1419(18) -0.0086(8) 0.0372(11) 0.0152(10)
O4 0.0555(10) 0.0379(8) 0.1314(17) 0.0030(7) 0.0529(11) 0.0089(9)

loop_
_atom_type_symbol
_atom_type_description
_atom_type_scat_dispersion_real
_atom_type_scat_dispersion_imag
_atom_type_scat_source
C C 0.0033 0.0016 'International Tables Vol C Tables 4.2.6.8 and 6.1.1.4'
H H 0.0000 0.0000 'International Tables Vol C Tables 4.2.6.8 and 6.1.1.4'
N N 0.0061 0.0033 'International Tables Vol C Tables 4.2.6.8 and 6.1.1.4'
O O 0.0106 0.0060 'International Tables Vol C Tables 4.2.6.8 and 6.1.1.4'
Cl Cl 0.1484 0.1585 'International Tables Vol C Tables 4.2.6.8 and 6.1.1.4'

loop_
_geom_angle_atom_site_label_1
_geom_angle_atom_site_label_2
_geom_angle_atom_site_label_3
_geom_angle_site_symmetry_1
_geom_angle_site_symmetry_3
_geom_angle
_geom_angle_publ_flag
C1 N1 C2 . . 108.31(16) n
C1 N1 H1N . . 123.2 n
C2 N1 H1N . . 128.4 n
N2 C1 N1 . . 128.47(18) n
N2 C1 O1 . . 120.05(17) n
N1 C1 O1 . . 111.48(17) n
C1 O1 C3 . . 105.97(14) n
C7 C2 C3 . . 121.13(17) n
C7 C2 N1 . . 133.02(16) n
C3 C2 N1 . . 105.85(16) n
C4 C3 C2 . . 123.50(18) n
C4 C3 O1 . . 128.14(16) n
C2 C3 O1 . . 108.35(16) n
C3 C4 C5 . . 116.40(17) n
C3 C4 H4 . . 121.8 n
C5 C4 H4 . . 121.8 n
C6 C5 C4 . . 119.96(18) n
C6 C5 H5 . . 120.0 n
C4 C5 H5 . . 120.0 n
C7 C6 C5 . . 123.63(17) n
C7 C6 Cl1 . . 118.34(14) n
C5 C6 Cl1 . . 118.02(15) n
C2 C7 C6 . . 115.36(16) n
C2 C7 H7 . . 122.3 n
C6 C7 H7 . . 122.3 n
C1 N2 H2N . . 117.9 n
C1 N2 H2O . . 115.1 n
H2N N2 H2O . . 126.6 n
O3 N3 O2 . . 121.47(18) n
O3 N3 O4 . . 119.41(18) n
O2 N3 O4 . . 119.10(17) n

loop_
_geom_bond_atom_site_label_1
_geom_bond_atom_site_label_2
_geom_bond_site_symmetry_2
_geom_bond_distance
_geom_bond_publ_flag
N1 C1 . 1.325(2) y
N1 C2 . 1.392(2) y
N1 H1N . 0.7849 n
C1 N2 . 1.294(3) y
C1 O1 . 1.339(2) y
O1 C3 . 1.400(2) y
C2 C7 . 1.376(3) n
C2 C3 . 1.381(3) n
C3 C4 . 1.362(3) n
C4 C5 . 1.386(3) n
C4 H4 . 0.9300 n
C5 C6 . 1.385(3) n
C5 H5 . 0.9300 n
C6 C7 . 1.384(3) n
C6 Cl1 . 1.7424(19) n
C7 H7 . 0.9300 n
N2 H2N . 0.8029 n
N2 H2O . 0.8293 n
N3 O3 . 1.216(2) y
N3 O2 . 1.238(2) y
N3 O4 . 1.251(2) y

loop_
_geom_hbond_atom_site_label_D
_geom_hbond_atom_site_label_H
_geom_hbond_atom_site_label_A
_geom_hbond_site_symmetry_A
_geom_hbond_distance_DH
_geom_hbond_distance_HA
_geom_hbond_distance_DA
_geom_hbond_angle_DHA
_geom_hbond_publ_flag
N1 H1N O4 . 0.78 1.96 2.735(2) 171.8 n
N1 H1N O2 . 0.78 2.57 3.152(2) 132.7 n
N2 H2N O2 . 0.80 2.14 2.886(2) 154.2 n
N2 H2O O4 1_655 0.83 2.08 2.908(2) 171.7 n
N2 H2O O3 1_655 0.83 2.58 3.171(3) 129.1 n
C5 H5 O2 2_655 0.93 2.49 3.386(3) 162.1 n
